data_9005297
loop_
_publ_author_name
'Pasero, M.'
'Perchiazzi, N.'
'Bigi, S.'
'Franzini, M.'
'Merlino, S.'

_publ_section_title
;
 Pb2FeCl3(OH)4.H2O, a newly discovered natural phase from Tuscany,
 Italy: physio-chemical data, crystal structure, and OD character
;
_journal_name_full 'European Journal of Mineralogy'
_journal_page_first 43
_journal_page_last 51
_journal_volume 9
_journal_year 1997
_chemical_compound_source 'Tuscany, Italy'
_chemical_formula_structural Pb2FeCl3(OH)4.H2O
_chemical_formula_sum 'Cl3 Fe H6 O5 Pb2'
_space_group_IT_number 4
_symmetry_space_group_name_Hall 'P 2yb'
_symmetry_space_group_name_H-M 'P 1 21 1'
_cell_angle_alpha 90
_cell_angle_beta 102.98
_cell_angle_gamma 90
_cell_formula_units_Z 2
_cell_length_a 8.033
_cell_length_b 6.253
_cell_length_c 9.221
_cell_volume 451.339
_database_code_amcsd 0006643
_exptl_crystal_density_diffrn 4.876
_cod_original_formula_sum 'Pb2 Fe Cl3 (O5 H6)'
_cod_database_code 9005297
_amcsd_formula_title Pb2FeCl3(OH)4.H2O

loop_
_space_group_symop_operation_xyz
x,y,z
-x,1/2+y,-z

loop_
_atom_site_label
_atom_site_fract_x
_atom_site_fract_y
_atom_site_fract_z
_atom_site_U_iso_or_equiv
_atom_site_type_symbol
_atom_site_attached_hydrogens
Pb1 0.84620 0.21330 0.80840 0.01980 Pb 0
Pb2 0.31810 0.25550 0.81190 0.02270 Pb 0
Fe -0.00200 0.48400 0.50500 0.01700 Fe 0
Cl1 0.13700 0.22900 0.05800 0.02000 Cl 0
Cl2 0.64900 0.22600 0.06500 0.02200 Cl 0
Cl3 0.46300 0.46500 0.35900 0.03200 Cl 0
O-H1 -0.06300 0.48700 0.29800 0.00100 O 1
O-H2 0.05600 0.44200 0.73200 0.02400 O 1
O-H3 0.16500 0.71300 0.49500 0.01100 O 1
O-H4 0.16900 0.24700 0.51200 0.02200 O 1
Wat5 0.43600 0.95000 0.28400 0.05300 O 2

loop_
_cod_changelog_entry_id
_cod_changelog_entry_author
_cod_changelog_entry_date
_cod_changelog_entry_text
1
;cod-tools version 3.8.0
Id: cif_guess_AMCSD_atom_types 9574 2023-05-10 09:00:05Z saulius
;
2023-05-10T18:49:58+03:00
;Derived atom types and hydrogen counts
from atom names that follow the AMCSD naming convention
(Wat == water, O-H == hydroxyl).
;

loop_
_cod_related_entry_id
_cod_related_entry_database
_cod_related_entry_code
1 AMCSD 0006643
